data_7154032
loop_
_publ_author_name
'Marquise, Nada'
'Dorcet, Vincent'
'Chevallier, Floris'
'Mongin, Florence'

_publ_section_title
;
 Synthesis of substituted azafluorenones from dihalogeno diaryl ketones by
 palladium-catalyzed auto-tandem processes.
;
_journal_issue 41
_journal_name_full 'Organic &amp; biomolecular chemistry'
_journal_page_first 8138
_journal_page_last 8141
_journal_paper_doi 10.1039/c4ob01629g
_journal_volume 12
_journal_year 2014
_chemical_compound_source 'synthesis as described'
_chemical_formula_moiety 'C19 H10 F3 N1 O1'
_chemical_formula_sum 'C19 H10 F3 N O'
_chemical_formula_weight 325.28
_chemical_name_systematic
;
 ?
;
_space_group_IT_number 61
_symmetry_cell_setting orthorhombic
_symmetry_Int_Tables_number 61
_symmetry_space_group_name_Hall '-P 2ac 2ab'
_symmetry_space_group_name_H-M 'P b c a'
_atom_sites_solution_hydrogens geom
_atom_sites_solution_primary direct
_atom_sites_solution_secondary difmap
_audit_conform_dict_location ftp://ftp.iucr.org/pub/cif_core.dic
_audit_conform_dict_name cif_core.dic
_audit_conform_dict_version 2.4
_audit_creation_date 2014-01-27T10:03:24-00:00
_audit_creation_method 'WinGX routine CIF_UPDATE'
_cell_angle_alpha 90
_cell_angle_beta 90
_cell_angle_gamma 90
_cell_formula_units_Z 8
_cell_length_a 11.6541(10)
_cell_length_b 7.3177(6)
_cell_length_c 33.887(3)
_cell_measurement_reflns_used 1171
_cell_measurement_temperature 150(2)
_cell_measurement_theta_max 19.18
_cell_measurement_theta_min 2.4
_cell_measurement_wavelength 0.71073
_cell_volume 2889.9(4)
_computing_cell_refinement 'Bruker APEX2 (Bruker, 2006)'
_computing_data_collection 'Bruker APEX2 (Bruker, 2006)'
_computing_data_reduction 'Bruker APEX2 (Bruker, 2006)'
_computing_molecular_graphics 'Ortep-3 for Windows (Farrugia, 1997)'
_computing_publication_material
;
           WinGX publication routines (Farrugia, 2012),
           CRYSCAL (T. Roisnel, local program)
;
_computing_structure_refinement 'SHELXL-97 (Sheldrick, 1997)'
_computing_structure_solution 'SIR97 (Altomare et al., 1999)'
_diffrn_ambient_temperature 150(2)
_diffrn_detector 'CCD plate'
_diffrn_measured_fraction_theta_full 0.999
_diffrn_measured_fraction_theta_max 0.999
_diffrn_measurement_device_type 'APEXII, Bruker-AXS'
_diffrn_measurement_method 'CCD rotation images, thin slices'
_diffrn_radiation_monochromator graphite
_diffrn_radiation_probe x-ray
_diffrn_radiation_type MoK\a
_diffrn_radiation_wavelength 0.71073
_diffrn_reflns_av_R_equivalents 0.1582
_diffrn_reflns_av_unetI/netI 0.1184
_diffrn_reflns_limit_h_max 15
_diffrn_reflns_limit_h_min -14
_diffrn_reflns_limit_k_max 9
_diffrn_reflns_limit_k_min -9
_diffrn_reflns_limit_l_max 33
_diffrn_reflns_limit_l_min -44
_diffrn_reflns_number 23426
_diffrn_reflns_theta_full 27.48
_diffrn_reflns_theta_max 27.48
_diffrn_reflns_theta_min 2.97
_exptl_absorpt_coefficient_mu 0.119
_exptl_absorpt_correction_T_max 0.996
_exptl_absorpt_correction_T_min 0.704
_exptl_absorpt_correction_type multi-scan
_exptl_absorpt_process_details
;
  [Sheldrick, G.M. (2002). SADABS Bruker AXS Inc., Madison, Wisconsin, USA]
;
_exptl_crystal_colour yellow
_exptl_crystal_density_diffrn 1.495
_exptl_crystal_density_method 'not measured'
_exptl_crystal_description stick
_exptl_crystal_F_000 1328
_exptl_crystal_size_max 0.4
_exptl_crystal_size_mid 0.04
_exptl_crystal_size_min 0.03
_refine_diff_density_max 0.26
_refine_diff_density_min -0.279
_refine_diff_density_rms 0.068
_refine_ls_extinction_coef 0.0031(6)
_refine_ls_extinction_expression Fc^*^=kFc[1+0.001xFc^2^\l^3^/sin(2\q)]^-1/4^
_refine_ls_extinction_method SHELXL
_refine_ls_goodness_of_fit_ref 0.949
_refine_ls_hydrogen_treatment constr
_refine_ls_matrix_type full
_refine_ls_number_parameters 218
_refine_ls_number_reflns 3311
_refine_ls_number_restraints 0
_refine_ls_restrained_S_all 0.949
_refine_ls_R_factor_all 0.1727
_refine_ls_R_factor_gt 0.0618
_refine_ls_shift/su_max 0.001
_refine_ls_shift/su_mean 0
_refine_ls_structure_factor_coef Fsqd
_refine_ls_weighting_details 'calc w=1/[\s^2^(Fo^2^)+(0.0679P)^2^+0.0000P] where P=(Fo^2^+2Fc^2^)/3'
_refine_ls_weighting_scheme calc
_refine_ls_wR_factor_gt 0.123
_refine_ls_wR_factor_ref 0.166
_reflns_number_gt 1483
_reflns_number_total 3311
_reflns_threshold_expression >2sigma(I)
_cod_data_source_file c4ob01629g2.cif
_cod_data_source_block NM304
_cod_depositor_comments 'Adding full bibliography for 7154031--7154034.cif.'
_cod_database_code 7154032

loop_
_symmetry_equiv_pos_as_xyz
'x, y, z'
'-x+1/2, -y, z+1/2'
'x+1/2, -y+1/2, -z'
'-x, y+1/2, -z+1/2'
'-x, -y, -z'
'x-1/2, y, -z-1/2'
'-x-1/2, y-1/2, z'
'x, -y-1/2, z-1/2'

loop_
_atom_site_label
_atom_site_type_symbol
_atom_site_fract_x
_atom_site_fract_y
_atom_site_fract_z
_atom_site_U_iso_or_equiv
_atom_site_adp_type
_atom_site_occupancy
_atom_site_symmetry_multiplicity
_atom_site_calc_flag
_atom_site_refinement_flags
C1 C 0.9631(3) 0.0281(4) 0.25245(9) 0.0291(8) Uani 1 1 d .
H1 H 1.0257 -0.0389 0.2418 0.035 Uiso 1 1 calc R
C2 C 0.9559(3) 0.0563(4) 0.29287(9) 0.0337(9) Uani 1 1 d .
H2 H 1.0133 0.0074 0.3097 0.04 Uiso 1 1 calc R
C3 C 0.8664(3) 0.1546(5) 0.30883(9) 0.0334(9) Uani 1 1 d .
H3 H 0.8623 0.1737 0.3365 0.04 Uiso 1 1 calc R
C4 C 0.7826(3) 0.2251(4) 0.28437(9) 0.0299(8) Uani 1 1 d .
H4 H 0.7207 0.2929 0.2952 0.036 Uiso 1 1 calc R
C5 C 0.7890(3) 0.1969(4) 0.24385(9) 0.0258(8) Uani 1 1 d .
H5 H 0.7312 0.246 0.2272 0.031 Uiso 1 1 calc R
C6 C 0.8787(3) 0.0979(4) 0.22744(8) 0.0233(7) Uani 1 1 d .
C7 C 0.8824(3) 0.0575(4) 0.18445(9) 0.0248(7) Uani 1 1 d .
C8 C 0.9855(3) 0.0335(4) 0.16411(9) 0.0303(8) Uani 1 1 d .
H8 H 1.0557 0.0556 0.1775 0.036 Uiso 1 1 calc R
C9 C 0.9889(3) -0.0216(4) 0.12493(9) 0.0312(8) Uani 1 1 d .
H9 H 1.06 -0.0395 0.1118 0.037 Uiso 1 1 calc R
C10 C 0.8865(3) -0.0496(4) 0.10568(9) 0.0287(8) Uani 1 1 d .
C11 C 0.8636(3) -0.1169(4) 0.06489(9) 0.0345(9) Uani 1 1 d .
C12 C 0.7358(3) -0.1221(4) 0.06122(9) 0.0296(8) Uani 1 1 d .
C13 C 0.6643(4) -0.1724(5) 0.03062(9) 0.0407(10) Uani 1 1 d .
H13 H 0.694 -0.2142 0.0061 0.049 Uiso 1 1 calc R
C14 C 0.5466(4) -0.1590(5) 0.03731(9) 0.0395(10) Uani 1 1 d .
H14 H 0.4934 -0.1933 0.0174 0.047 Uiso 1 1 calc R
C15 C 0.5087(3) -0.0952(5) 0.07319(9) 0.0326(9) Uani 1 1 d .
N16 N 0.5764(3) -0.0446(4) 0.10375(7) 0.0292(7) Uani 1 1 d .
C17 C 0.6876(3) -0.0615(4) 0.09697(8) 0.0272(8) Uani 1 1 d .
C18 C 0.7818(3) -0.0201(4) 0.12469(8) 0.0242(8) Uani 1 1 d .
C19 C 0.7787(3) 0.0329(4) 0.16383(8) 0.0261(8) Uani 1 1 d .
H19 H 0.7073 0.0526 0.1767 0.031 Uiso 1 1 calc R
O20 O 0.9338(2) -0.1608(3) 0.03993(6) 0.0468(7) Uani 1 1 d .
C21 C 0.3836(3) -0.0705(5) 0.08112(10) 0.0411(10) Uani 1 1 d .
F22 F 0.34776(18) -0.1550(3) 0.11375(6) 0.0533(7) Uani 1 1 d .
F23 F 0.35569(19) 0.1066(3) 0.08618(7) 0.0588(7) Uani 1 1 d .
F24 F 0.3170(2) -0.1307(4) 0.05166(6) 0.0681(8) Uani 1 1 d .

loop_
_atom_site_aniso_label
_atom_site_aniso_U_11
_atom_site_aniso_U_22
_atom_site_aniso_U_33
_atom_site_aniso_U_23
_atom_site_aniso_U_13
_atom_site_aniso_U_12
C1 0.025(2) 0.0342(19) 0.0279(17) -0.0009(15) -0.0024(14) -0.0015(16)
C2 0.035(2) 0.036(2) 0.0301(19) 0.0028(16) -0.0092(16) -0.0036(18)
C3 0.043(2) 0.035(2) 0.0224(17) -0.0042(14) -0.0035(16) -0.0093(19)
C4 0.037(2) 0.0266(19) 0.0261(17) -0.0058(14) 0.0049(16) -0.0008(17)
C5 0.027(2) 0.0243(18) 0.0262(16) -0.0010(13) -0.0035(14) -0.0020(16)
C6 0.0245(18) 0.0227(17) 0.0228(16) -0.0010(13) -0.0023(14) -0.0029(15)
C7 0.0291(19) 0.0229(17) 0.0225(16) -0.0006(13) 0.0005(14) 0.0023(16)
C8 0.032(2) 0.0327(19) 0.0266(17) 0.0031(14) 0.0023(15) 0.0002(17)
C9 0.033(2) 0.0292(19) 0.0316(18) 0.0023(15) 0.0083(16) 0.0057(17)
C10 0.036(2) 0.0263(18) 0.0236(16) 0.0026(14) 0.0038(15) 0.0033(17)
C11 0.058(3) 0.0270(19) 0.0187(16) 0.0016(14) 0.0061(17) 0.0064(19)
C12 0.044(2) 0.0254(19) 0.0193(15) -0.0011(13) 0.0023(16) 0.0039(17)
C13 0.070(3) 0.037(2) 0.0156(16) -0.0027(15) -0.0030(17) 0.002(2)
C14 0.059(3) 0.036(2) 0.0233(18) 0.0006(15) -0.0132(18) -0.006(2)
C15 0.043(2) 0.033(2) 0.0220(17) 0.0007(14) -0.0053(16) -0.0041(18)
N16 0.0364(18) 0.0321(16) 0.0192(13) -0.0004(12) -0.0090(12) -0.0035(15)
C17 0.039(2) 0.0250(19) 0.0180(16) 0.0014(13) -0.0014(15) -0.0008(17)
C18 0.036(2) 0.0176(17) 0.0195(15) 0.0004(12) -0.0042(15) 0.0006(15)
C19 0.028(2) 0.0260(18) 0.0245(16) -0.0006(14) 0.0015(14) -0.0010(16)
O20 0.0624(19) 0.0534(17) 0.0245(13) -0.0052(12) 0.0133(12) 0.0121(15)
C21 0.049(3) 0.048(3) 0.0265(19) -0.0023(17) -0.0135(18) -0.007(2)
F22 0.0534(16) 0.0664(16) 0.0400(13) 0.0098(11) -0.0009(11) -0.0058(13)
F23 0.0495(16) 0.0527(16) 0.0742(16) 0.0032(12) -0.0110(12) 0.0096(12)
F24 0.0559(16) 0.108(2) 0.0399(13) -0.0176(14) -0.0164(11) -0.0179(15)

loop_
_atom_type_symbol
_atom_type_description
_atom_type_scat_dispersion_real
_atom_type_scat_dispersion_imag
_atom_type_scat_source
C C 0.0033 0.0016 'International Tables Vol C Tables 4.2.6.8 and 6.1.1.4'
H H 0 0 'International Tables Vol C Tables 4.2.6.8 and 6.1.1.4'
N N 0.0061 0.0033 'International Tables Vol C Tables 4.2.6.8 and 6.1.1.4'
O O 0.0106 0.006 'International Tables Vol C Tables 4.2.6.8 and 6.1.1.4'
F F 0.0171 0.0103 'International Tables Vol C Tables 4.2.6.8 and 6.1.1.4'

loop_
_geom_angle_atom_site_label_1
_geom_angle_atom_site_label_2
_geom_angle_atom_site_label_3
_geom_angle
C2 C1 C6 120.1(3)
C2 C1 H1 119.9
C6 C1 H1 119.9
C3 C2 C1 120.7(3)
C3 C2 H2 119.6
C1 C2 H2 119.6
C2 C3 C4 119.7(3)
C2 C3 H3 120.2
C4 C3 H3 120.2
C3 C4 C5 120.0(3)
C3 C4 H4 120
C5 C4 H4 120
C6 C5 C4 120.9(3)
C6 C5 H5 119.6
C4 C5 H5 119.6
C5 C6 C1 118.6(3)
C5 C6 C7 121.2(3)
C1 C6 C7 120.1(3)
C8 C7 C19 118.5(3)
C8 C7 C6 122.2(3)
C19 C7 C6 119.2(3)
C9 C8 C7 122.2(3)
C9 C8 H8 118.9
C7 C8 H8 118.9
C10 C9 C8 118.2(3)
C10 C9 H9 120.9
C8 C9 H9 120.9
C9 C10 C18 121.1(3)
C9 C10 C11 130.1(3)
C18 C10 C11 108.8(3)
O20 C11 C10 127.6(4)
O20 C11 C12 127.1(3)
C10 C11 C12 105.3(3)
C13 C12 C17 119.3(3)
C13 C12 C11 132.1(3)
C17 C12 C11 108.6(3)
C12 C13 C14 116.9(3)
C12 C13 H13 121.5
C14 C13 H13 121.5
C15 C14 C13 118.9(3)
C15 C14 H14 120.5
C13 C14 H14 120.5
N16 C15 C14 125.6(3)
N16 C15 C21 113.5(3)
C14 C15 C21 120.9(3)
C17 N16 C15 114.4(3)
N16 C17 C12 124.8(3)
N16 C17 C18 126.8(3)
C12 C17 C18 108.4(3)
C19 C18 C10 120.6(3)
C19 C18 C17 130.4(3)
C10 C18 C17 108.9(3)
C18 C19 C7 119.3(3)
C18 C19 H19 120.3
C7 C19 H19 120.3
F22 C21 F24 106.5(3)
F22 C21 F23 105.4(3)
F24 C21 F23 105.7(3)
F22 C21 C15 113.5(3)
F24 C21 C15 113.1(3)
F23 C21 C15 112.0(3)

loop_
_geom_bond_atom_site_label_1
_geom_bond_atom_site_label_2
_geom_bond_distance
C1 C2 1.388(4)
C1 C6 1.396(4)
C1 H1 0.95
C2 C3 1.378(5)
C2 H2 0.95
C3 C4 1.380(4)
C3 H3 0.95
C4 C5 1.391(4)
C4 H4 0.95
C5 C6 1.388(4)
C5 H5 0.95
C6 C7 1.487(4)
C7 C8 1.396(4)
C7 C19 1.407(4)
C8 C9 1.388(4)
C8 H8 0.95
C9 C10 1.375(4)
C9 H9 0.95
C10 C18 1.397(4)
C10 C11 1.491(4)
C11 O20 1.219(4)
C11 C12 1.496(5)
C12 C13 1.380(5)
C12 C17 1.407(4)
C13 C14 1.394(5)
C13 H13 0.95
C14 C15 1.375(4)
C14 H14 0.95
C15 N16 1.353(4)
C15 C21 1.494(5)
N16 C17 1.322(4)
C17 C18 1.477(4)
C18 C19 1.383(4)
C19 H19 0.95
C21 F22 1.334(4)
C21 F24 1.339(4)
C21 F23 1.347(4)

loop_
_geom_torsion_atom_site_label_1
_geom_torsion_atom_site_label_2
_geom_torsion_atom_site_label_3
_geom_torsion_atom_site_label_4
_geom_torsion
C6 C1 C2 C3 -0.6(5)
C1 C2 C3 C4 0.3(5)
C2 C3 C4 C5 0.0(5)
C3 C4 C5 C6 0.1(5)
C4 C5 C6 C1 -0.4(5)
C4 C5 C6 C7 176.2(3)
C2 C1 C6 C5 0.7(5)
C2 C1 C6 C7 -176.0(3)
C5 C6 C7 C8 151.4(3)
C1 C6 C7 C8 -32.0(5)
C5 C6 C7 C19 -32.1(4)
C1 C6 C7 C19 144.6(3)
C19 C7 C8 C9 -3.0(5)
C6 C7 C8 C9 173.6(3)
C7 C8 C9 C10 1.2(5)
C8 C9 C10 C18 1.3(5)
C8 C9 C10 C11 -176.6(3)
C9 C10 C11 O20 -0.3(6)
C18 C10 C11 O20 -178.3(3)
C9 C10 C11 C12 178.8(3)
C18 C10 C11 C12 0.8(3)
O20 C11 C12 C13 -0.8(6)
C10 C11 C12 C13 -179.9(4)
O20 C11 C12 C17 179.4(3)
C10 C11 C12 C17 0.3(3)
C17 C12 C13 C14 0.2(5)
C11 C12 C13 C14 -179.5(3)
C12 C13 C14 C15 0.9(5)
C13 C14 C15 N16 -0.9(5)
C13 C14 C15 C21 177.3(3)
C14 C15 N16 C17 -0.3(5)
C21 C15 N16 C17 -178.6(3)
C15 N16 C17 C12 1.5(5)
C15 N16 C17 C18 -179.0(3)
C13 C12 C17 N16 -1.5(5)
C11 C12 C17 N16 178.3(3)
C13 C12 C17 C18 179.0(3)
C11 C12 C17 C18 -1.2(4)
C9 C10 C18 C19 -2.0(5)
C11 C10 C18 C19 176.3(3)
C9 C10 C18 C17 -179.8(3)
C11 C10 C18 C17 -1.5(3)
N16 C17 C18 C19 4.7(6)
C12 C17 C18 C19 -175.8(3)
N16 C17 C18 C10 -177.8(3)
C12 C17 C18 C10 1.8(4)
C10 C18 C19 C7 0.2(4)
C17 C18 C19 C7 177.5(3)
C8 C7 C19 C18 2.2(4)
C6 C7 C19 C18 -174.5(3)
N16 C15 C21 F22 -54.9(4)
C14 C15 C21 F22 126.8(3)
N16 C15 C21 F24 -176.4(3)
C14 C15 C21 F24 5.3(5)
N16 C15 C21 F23 64.3(4)
C14 C15 C21 F23 -114.0(4)
